data_4341230
loop_
_publ_author_name
'Chan, Chung Ying'
'Pellegrini, Paul A.'
'Greguric, Ivan'
'Barnard, Peter J.'

_publ_section_title
;
 Rhenium and technetium tricarbonyl complexes of N-heterocyclic carbene
 ligands.
;
_journal_issue 20
_journal_name_full 'Inorganic chemistry'
_journal_page_first 10862
_journal_page_last 10873
_journal_paper_doi 10.1021/ic500917s
_journal_volume 53
_journal_year 2014
_chemical_formula_moiety 'C33 H27 N4 O9 Re S, C H2 Cl2'
_chemical_formula_sum 'C34 H29 Cl2 N4 O9 Re S'
_chemical_formula_weight 926.77
_chemical_name_systematic
;
 ?
;
_space_group_crystal_system triclinic
_space_group_IT_number 2
_space_group_name_Hall '-P 1'
_space_group_name_H-M_alt 'P -1'
_symmetry_space_group_name_Hall '-P 1'
_symmetry_space_group_name_H-M 'P -1'
_atom_sites_solution_hydrogens geom
_atom_sites_solution_primary heavy
_audit_creation_date 2014-01-31
_audit_creation_method
;
Olex2 1.2
(compiled 2013.12.10 svn.r2850 for OlexSys, GUI svn.r4736)
;
_cell_angle_alpha 116.910(3)
_cell_angle_beta 102.629(2)
_cell_angle_gamma 92.489(2)
_cell_formula_units_Z 2
_cell_length_a 10.8019(3)
_cell_length_b 13.7644(3)
_cell_length_c 13.8159(4)
_cell_measurement_reflns_used 17373
_cell_measurement_temperature 173.22(10)
_cell_measurement_theta_max 74.0780
_cell_measurement_theta_min 3.6473
_cell_volume 1763.33(10)
_computing_cell_refinement
;
CrysAlisPro, Agilent Technologies,
Version 1.171.35.19 (release 27-10-2011 CrysAlis171 .NET)
(compiled Oct 27 2011,15:02:11)
;
_computing_data_collection
;
CrysAlisPro, Agilent Technologies,
Version 1.171.35.19 (release 27-10-2011 CrysAlis171 .NET)
(compiled Oct 27 2011,15:02:11)
;
_computing_data_reduction
;
CrysAlisPro, Agilent Technologies,
Version 1.171.35.19 (release 27-10-2011 CrysAlis171 .NET)
(compiled Oct 27 2011,15:02:11)
;
_computing_molecular_graphics 'Olex2 (Dolomanov et al., 2009)'
_computing_publication_material 'Olex2 (Dolomanov et al., 2009)'
_computing_structure_refinement 'ShelXL (Sheldrick, 2008)'
_computing_structure_solution 'ShelXS (Sheldrick, 2008)'
_diffrn_ambient_temperature 173.22(10)
_diffrn_detector_area_resol_mean 10.3281
_diffrn_measured_fraction_theta_full 1.000
_diffrn_measured_fraction_theta_max 0.982
_diffrn_measurement_device_type 'Xcalibur, Atlas, Gemini'
_diffrn_measurement_method '\w scans'
_diffrn_radiation_type CuK\a
_diffrn_radiation_wavelength 1.54184
_diffrn_reflns_av_R_equivalents 0.0392
_diffrn_reflns_av_unetI/netI 0.0260
_diffrn_reflns_Laue_measured_fraction_full 1.000
_diffrn_reflns_Laue_measured_fraction_max 0.982
_diffrn_reflns_limit_h_max 13
_diffrn_reflns_limit_h_min -13
_diffrn_reflns_limit_k_max 17
_diffrn_reflns_limit_k_min -17
_diffrn_reflns_limit_l_max 17
_diffrn_reflns_limit_l_min -17
_diffrn_reflns_number 34637
_diffrn_reflns_point_group_measured_fraction_full 1.000
_diffrn_reflns_point_group_measured_fraction_max 0.982
_diffrn_reflns_theta_full 67.684
_diffrn_reflns_theta_max 74.246
_diffrn_reflns_theta_min 3.650
_diffrn_source 'Enhance (Cu) X-ray Source'
_exptl_absorpt_coefficient_mu 9.205
_exptl_absorpt_correction_T_max 1.00000
_exptl_absorpt_correction_T_min 0.45439
_exptl_absorpt_correction_type multi-scan
_exptl_absorpt_process_details
;
CrysAlisPro, Agilent Technologies,
Version 1.171.35.19 (release 27-10-2011 CrysAlis171 .NET)
(compiled Oct 27 2011,15:02:11)
Empirical absorption correction using spherical harmonics,
 implemented in SCALE3 ABSPACK scaling algorithm.
;
_exptl_crystal_colour 'clear greenish yellow'
_exptl_crystal_colour_lustre clear
_exptl_crystal_colour_modifier greenish
_exptl_crystal_colour_primary yellow
_exptl_crystal_density_diffrn 1.745
_exptl_crystal_description block
_exptl_crystal_F_000 916
_exptl_crystal_size_max 0.1
_exptl_crystal_size_mid 0.06
_exptl_crystal_size_min 0.06
_refine_diff_density_max 1.312
_refine_diff_density_min -0.521
_refine_diff_density_rms 0.080
_refine_ls_extinction_method none
_refine_ls_goodness_of_fit_ref 1.043
_refine_ls_hydrogen_treatment mixed
_refine_ls_matrix_type full
_refine_ls_number_parameters 468
_refine_ls_number_reflns 7064
_refine_ls_number_restraints 4
_refine_ls_restrained_S_all 1.044
_refine_ls_R_factor_all 0.0293
_refine_ls_R_factor_gt 0.0258
_refine_ls_shift/su_max 0.002
_refine_ls_shift/su_mean 0.000
_refine_ls_structure_factor_coef Fsqd
_refine_ls_weighting_details
;
 w=1/[\s^2^(Fo^2^)+(0.0353P)^2^+1.3878P]
 where P=(Fo^2^+2Fc^2^)/3
;
_refine_ls_weighting_scheme calc
_refine_ls_wR_factor_gt 0.0630
_refine_ls_wR_factor_ref 0.0653
_reflns_Friedel_coverage 0.000
_reflns_number_gt 6526
_reflns_number_total 7064
_reflns_threshold_expression 'I > 2\s(I)'
_cod_data_source_file ic500917s_si_002.cif
_cod_data_source_block 10bTsO
_cod_depositor_comments 'Adding full bibliography for 4341223--4341230.cif.'
_cod_original_cell_volume 1763.34(9)
_cod_database_code 4341230
_shelxl_version_number 2013-2
_shelx_space_group_comment
;
The symmetry employed for this shelxl refinement is uniquely defined
by the following loop, which should always be used as a source of
symmetry information in preference to the above space-group names.
They are only intended as comments.
;
_olex2_refinement_description
;
1. Fixed Uiso
 At 1.2 times of:
  All C(H) groups, All C(H,H) groups, All C(H,H,H,H) groups, All N(H) groups
 At 1.5 times of:
  All C(H,H,H) groups
2. Restrained distances
 Cl1-C34 = Cl3A-C34 = Cl4A-C34 = Cl2-C34
 1.77 with sigma of 0.02
3. Uiso/Uaniso restraints and constraints
Uanis(Cl1) = Uanis(Cl3A)
Uanis(Cl2) = Uanis(Cl4A)
4. Others
 Sof(H34C)=Sof(H34D)=Sof(Cl3A)=Sof(Cl4A)=1-FVAR(1)
 Sof(Cl1)=Sof(Cl2)=Sof(H34A)=Sof(H34B)=FVAR(1)
5.a Secondary CH2 refined with riding coordinates:
 C16(H16A,H16B), C18(H18A,H18B), C20(H20A,H20B), C34(H34A,H34B), C34(H34C,H34D)
5.b Aromatic/amide H refined with riding coordinates:
 N4(H4), C28(H28), C11(H11), C5(H5), C32(H32), C8(H8), C29(H29), C23(H23),
 C14(H14), C26(H26), C22(H22), C7(H7), C6(H6), C13(H13), C24(H24), C25(H25),
 C12(H12), C31(H31)
5.c Idealised Me refined as rotating group:
 C33(H33A,H33B,H33C)
;

loop_
_space_group_symop_operation_xyz
'x, y, z'
'-x, -y, -z'

loop_
_atom_site_label
_atom_site_type_symbol
_atom_site_fract_x
_atom_site_fract_y
_atom_site_fract_z
_atom_site_U_iso_or_equiv
_atom_site_adp_type
_atom_site_occupancy
_atom_site_site_symmetry_order
_atom_site_calc_flag
_atom_site_refinement_flags_posn
_atom_site_refinement_flags_occupancy
_atom_site_disorder_assembly
_atom_site_disorder_group
Re1 Re 0.59656(2) 0.86629(2) 0.63193(2) 0.02717(5) Uani 1 1 d . . . .
S2 S 0.31840(7) 0.72980(7) 0.44389(6) 0.03387(16) Uani 1 1 d . . . .
Cl1 Cl 1.0639(4) 1.1978(3) 0.8959(2) 0.1020(11) Uani 0.820(10) 1 d D P A 1
Cl2 Cl 1.0376(5) 1.0703(2) 0.6553(4) 0.1036(10) Uani 0.820(10) 1 d D P A 1
N1 N 0.5401(2) 1.0290(2) 0.7165(2) 0.0278(5) Uani 1 1 d . . . .
O9 O 0.40667(19) 0.83661(17) 0.51814(18) 0.0294(4) Uani 1 1 d . . . .
O6 O 0.8389(2) 0.4842(2) 0.9456(2) 0.0371(5) Uani 1 1 d . . . .
N2 N 0.4427(2) 0.9489(2) 0.8010(2) 0.0257(5) Uani 1 1 d . . . .
N3 N 0.4564(2) 0.7822(2) 0.7724(2) 0.0274(5) Uani 1 1 d . . . .
N4 N 0.6683(3) 0.5827(2) 0.7619(2) 0.0312(5) Uani 1 1 d . . . .
H4 H 0.6376 0.5361 0.6896 0.037 Uiso 1 1 calc R . . .
O5 O 0.6285(2) 0.4917(2) 0.8978(2) 0.0425(6) Uani 1 1 d . . . .
O4 O 0.6576(3) 0.7464(2) 0.9046(2) 0.0488(6) Uani 1 1 d . . . .
C9 C 0.4948(3) 0.8572(2) 0.7431(2) 0.0256(6) Uani 1 1 d . . . .
O8 O 0.2310(2) 0.7364(3) 0.3528(2) 0.0537(7) Uani 1 1 d . . . .
O2 O 0.7219(3) 0.9236(3) 0.4776(2) 0.0564(7) Uani 1 1 d . . . .
O1 O 0.6562(3) 0.6301(2) 0.5284(2) 0.0534(7) Uani 1 1 d . . . .
O3 O 0.8636(3) 0.9216(3) 0.7918(2) 0.0645(9) Uani 1 1 d . . . .
O7 O 0.3880(3) 0.6375(2) 0.4103(2) 0.0540(7) Uani 1 1 d . . . .
C2 C 0.6758(3) 0.9005(3) 0.5323(3) 0.0356(7) Uani 1 1 d . . . .
C15 C 0.3815(3) 0.8243(3) 0.8488(3) 0.0300(6) Uani 1 1 d . . . .
C27 C 0.2257(3) 0.7137(3) 0.5282(3) 0.0304(6) Uani 1 1 d . . . .
C10 C 0.3703(3) 0.9310(2) 0.8665(2) 0.0278(6) Uani 1 1 d . . . .
C28 C 0.1638(3) 0.7985(3) 0.5875(3) 0.0359(7) Uani 1 1 d . . . .
H28 H 0.1746 0.8666 0.5859 0.043 Uiso 1 1 calc R . . .
C16 C 0.4897(3) 0.6722(2) 0.7319(3) 0.0300(6) Uani 1 1 d . . . .
H16A H 0.4998 0.6456 0.6549 0.036 Uiso 1 1 calc R . . .
H16B H 0.4192 0.6212 0.7282 0.036 Uiso 1 1 calc R . . .
C17 C 0.6141(3) 0.6715(2) 0.8088(3) 0.0295(6) Uani 1 1 d . . . .
C4 C 0.4691(3) 1.0439(2) 0.7892(2) 0.0266(6) Uani 1 1 d . . . .
C11 C 0.2932(3) 0.9913(3) 0.9329(3) 0.0373(7) Uani 1 1 d . . . .
H11 H 0.2830 1.0639 0.9451 0.045 Uiso 1 1 calc R . . .
C5 C 0.4291(3) 1.1424(3) 0.8477(3) 0.0359(7) Uani 1 1 d . . . .
H5 H 0.3802 1.1502 0.8995 0.043 Uiso 1 1 calc R . . .
C32 C 0.2109(3) 0.6141(3) 0.5305(3) 0.0394(8) Uani 1 1 d . . . .
H32 H 0.2533 0.5560 0.4899 0.047 Uiso 1 1 calc R . . .
C21 C 0.8066(3) 0.5077(3) 1.1252(3) 0.0341(7) Uani 1 1 d . . . .
C19 C 0.7358(3) 0.5091(3) 0.8932(3) 0.0306(6) Uani 1 1 d . . . .
C18 C 0.7765(3) 0.5613(3) 0.8274(3) 0.0323(7) Uani 1 1 d . . . .
H18A H 0.8355 0.6316 0.8803 0.039 Uiso 1 1 calc R . . .
H18B H 0.8240 0.5117 0.7764 0.039 Uiso 1 1 calc R . . .
C8 C 0.5713(3) 1.1158(3) 0.7005(3) 0.0349(7) Uani 1 1 d . . . .
H8 H 0.6213 1.1067 0.6492 0.042 Uiso 1 1 calc R . . .
C3 C 0.7624(3) 0.9019(3) 0.7339(3) 0.0414(8) Uani 1 1 d . . . .
C1 C 0.6314(3) 0.7180(3) 0.5643(3) 0.0369(7) Uani 1 1 d . . . .
C29 C 0.0866(3) 0.7837(3) 0.6487(3) 0.0417(8) Uani 1 1 d . . . .
H29 H 0.0445 0.8421 0.6893 0.050 Uiso 1 1 calc R . . .
C23 C 0.6851(3) 0.5837(3) 1.2615(3) 0.0414(8) Uani 1 1 d . . . .
H23 H 0.6054 0.5862 1.2804 0.050 Uiso 1 1 calc R . . .
C14 C 0.3224(4) 0.7743(3) 0.8979(3) 0.0401(8) Uani 1 1 d . . . .
H14 H 0.3330 0.7020 0.8863 0.048 Uiso 1 1 calc R . . .
C26 C 0.9170(3) 0.5758(3) 1.2072(3) 0.0386(7) Uani 1 1 d . . . .
H26 H 0.9968 0.5731 1.1886 0.046 Uiso 1 1 calc R . . .
C20 C 0.8155(4) 0.4286(3) 1.0096(3) 0.0403(8) Uani 1 1 d . . . .
H20A H 0.8862 0.3866 1.0164 0.048 Uiso 1 1 calc R . . .
H20B H 0.7344 0.3752 0.9681 0.048 Uiso 1 1 calc R . . .
C22 C 0.6905(3) 0.5140(3) 1.1536(3) 0.0379(7) Uani 1 1 d . . . .
H22 H 0.6138 0.4698 1.0978 0.045 Uiso 1 1 calc R . . .
C7 C 0.5341(4) 1.2165(3) 0.7550(3) 0.0396(8) Uani 1 1 d . . . .
H7 H 0.5577 1.2757 0.7416 0.048 Uiso 1 1 calc R . . .
C6 C 0.4616(4) 1.2296(3) 0.8296(3) 0.0418(8) Uani 1 1 d . . . .
H6 H 0.4343 1.2983 0.8683 0.050 Uiso 1 1 calc R . . .
C13 C 0.2469(4) 0.8358(3) 0.9648(3) 0.0488(9) Uani 1 1 d . . . .
H13 H 0.2046 0.8053 1.0007 0.059 Uiso 1 1 calc R . . .
C24 C 0.7963(4) 0.6501(3) 1.3428(3) 0.0463(9) Uani 1 1 d . . . .
H24 H 0.7931 0.6978 1.4175 0.056 Uiso 1 1 calc R . . .
C25 C 0.9124(4) 0.6464(3) 1.3143(3) 0.0473(9) Uani 1 1 d . . . .
H25 H 0.9885 0.6930 1.3691 0.057 Uiso 1 1 calc R . . .
C12 C 0.2318(4) 0.9408(3) 0.9805(3) 0.0475(9) Uani 1 1 d . . . .
H12 H 0.1775 0.9797 1.0254 0.057 Uiso 1 1 calc R . . .
C30 C 0.0696(3) 0.6842(4) 0.6517(3) 0.0450(9) Uani 1 1 d . . . .
C31 C 0.1334(3) 0.6008(3) 0.5928(4) 0.0475(9) Uani 1 1 d . . . .
H31 H 0.1238 0.5330 0.5952 0.057 Uiso 1 1 calc R . . .
C33 C -0.0158(4) 0.6676(5) 0.7176(4) 0.0666(13) Uani 1 1 d . . . .
H33A H -0.0108 0.7376 0.7850 0.100 Uiso 1 1 calc GR . . .
H33B H 0.0127 0.6123 0.7400 0.100 Uiso 1 1 calc GR . . .
H33C H -0.1048 0.6419 0.6706 0.100 Uiso 1 1 calc GR . . .
C34 C 0.9653(5) 1.1479(5) 0.7603(4) 0.0730(14) Uani 1 1 d D . . .
H34A H 0.9385 1.2111 0.7498 0.088 Uiso 0.820(10) 1 calc R P A 1
H34B H 0.8868 1.1017 0.7519 0.088 Uiso 0.820(10) 1 calc R P A 1
H34C H 0.9527 1.2186 0.7600 0.088 Uiso 0.180(10) 1 calc R P A 2
H34D H 0.8834 1.0952 0.7206 0.088 Uiso 0.180(10) 1 calc R P A 2
Cl3A Cl 1.024(2) 1.1667(14) 0.8957(12) 0.1020(11) Uani 0.180(10) 1 d D P A 2
Cl4A Cl 1.0935(18) 1.0922(12) 0.7007(15) 0.1036(10) Uani 0.180(10) 1 d D P A 2

loop_
_atom_site_aniso_label
_atom_site_aniso_U_11
_atom_site_aniso_U_22
_atom_site_aniso_U_33
_atom_site_aniso_U_23
_atom_site_aniso_U_13
_atom_site_aniso_U_12
Re1 0.02939(7) 0.02583(8) 0.02588(8) 0.01025(6) 0.01076(5) 0.00642(5)
S2 0.0332(4) 0.0332(4) 0.0269(4) 0.0076(3) 0.0085(3) -0.0016(3)
Cl1 0.130(3) 0.0668(19) 0.0629(9) 0.0086(11) -0.0135(13) 0.0246(15)
Cl2 0.152(3) 0.0768(14) 0.0680(19) 0.0168(14) 0.039(2) 0.0372(17)
N1 0.0311(12) 0.0230(12) 0.0266(13) 0.0094(11) 0.0082(10) 0.0029(10)
O9 0.0288(10) 0.0278(11) 0.0316(11) 0.0150(9) 0.0066(9) 0.0027(8)
O6 0.0328(11) 0.0466(14) 0.0392(13) 0.0256(11) 0.0099(10) 0.0144(10)
N2 0.0323(12) 0.0219(12) 0.0237(12) 0.0098(10) 0.0108(10) 0.0058(10)
N3 0.0349(13) 0.0225(12) 0.0254(13) 0.0118(11) 0.0081(10) 0.0069(10)
N4 0.0394(14) 0.0257(13) 0.0219(12) 0.0074(11) 0.0041(11) 0.0072(11)
O5 0.0301(12) 0.0515(15) 0.0524(15) 0.0305(13) 0.0100(10) 0.0054(10)
O4 0.0596(16) 0.0313(13) 0.0333(14) 0.0028(11) -0.0029(12) 0.0155(12)
C9 0.0297(14) 0.0239(14) 0.0232(14) 0.0115(12) 0.0061(11) 0.0050(11)
O8 0.0402(13) 0.081(2) 0.0325(13) 0.0272(14) -0.0007(11) -0.0124(13)
O2 0.0622(17) 0.0620(18) 0.0554(17) 0.0289(15) 0.0338(14) 0.0064(14)
O1 0.0791(19) 0.0416(15) 0.0529(17) 0.0240(13) 0.0351(15) 0.0340(14)
O3 0.0352(14) 0.097(2) 0.0391(15) 0.0149(16) 0.0069(12) 0.0161(15)
O7 0.0457(14) 0.0304(13) 0.0589(17) -0.0049(12) 0.0234(13) -0.0007(11)
C2 0.0368(16) 0.0367(18) 0.0333(17) 0.0143(15) 0.0154(14) 0.0016(14)
C15 0.0371(16) 0.0294(16) 0.0258(15) 0.0145(13) 0.0091(12) 0.0068(13)
C27 0.0278(14) 0.0316(16) 0.0295(16) 0.0144(14) 0.0046(12) -0.0002(12)
C10 0.0317(14) 0.0264(15) 0.0240(14) 0.0106(12) 0.0081(12) 0.0029(12)
C28 0.0359(16) 0.0343(17) 0.0380(18) 0.0179(15) 0.0091(14) 0.0048(13)
C16 0.0406(16) 0.0216(14) 0.0252(15) 0.0101(12) 0.0061(13) 0.0050(12)
C17 0.0395(16) 0.0222(15) 0.0265(15) 0.0118(13) 0.0072(13) 0.0062(12)
C4 0.0291(14) 0.0236(14) 0.0268(15) 0.0128(12) 0.0052(11) 0.0029(11)
C11 0.0477(18) 0.0292(17) 0.0334(17) 0.0100(14) 0.0187(15) 0.0076(14)
C5 0.0455(18) 0.0279(16) 0.0383(18) 0.0158(15) 0.0175(15) 0.0110(14)
C32 0.0356(16) 0.0319(17) 0.048(2) 0.0195(16) 0.0047(15) 0.0022(13)
C21 0.0355(16) 0.0342(17) 0.0436(19) 0.0271(16) 0.0108(14) 0.0112(13)
C19 0.0314(15) 0.0245(15) 0.0310(16) 0.0105(13) 0.0053(12) 0.0056(12)
C18 0.0316(15) 0.0289(16) 0.0400(18) 0.0183(14) 0.0109(13) 0.0097(12)
C8 0.0421(17) 0.0286(16) 0.0337(17) 0.0145(14) 0.0115(14) -0.0008(13)
C3 0.0325(17) 0.051(2) 0.0335(18) 0.0125(16) 0.0111(14) 0.0116(15)
C1 0.0437(18) 0.0394(19) 0.0336(17) 0.0187(15) 0.0163(14) 0.0167(15)
C29 0.0364(17) 0.051(2) 0.0404(19) 0.0230(17) 0.0123(15) 0.0075(15)
C23 0.0344(17) 0.046(2) 0.062(2) 0.0360(19) 0.0234(16) 0.0144(15)
C14 0.054(2) 0.0369(18) 0.0378(19) 0.0236(16) 0.0153(16) 0.0051(15)
C26 0.0275(15) 0.047(2) 0.045(2) 0.0243(17) 0.0123(14) 0.0090(14)
C20 0.0475(19) 0.0384(19) 0.045(2) 0.0268(17) 0.0129(16) 0.0154(15)
C22 0.0302(15) 0.0384(18) 0.054(2) 0.0302(17) 0.0091(14) 0.0047(13)
C7 0.053(2) 0.0257(16) 0.0432(19) 0.0193(15) 0.0123(16) 0.0016(14)
C6 0.058(2) 0.0228(16) 0.046(2) 0.0151(15) 0.0182(17) 0.0110(15)
C13 0.061(2) 0.053(2) 0.046(2) 0.0295(19) 0.0257(18) 0.0030(19)
C24 0.057(2) 0.048(2) 0.046(2) 0.0264(19) 0.0242(18) 0.0185(18)
C25 0.0355(17) 0.054(2) 0.047(2) 0.0223(19) 0.0051(15) 0.0035(16)
C12 0.058(2) 0.047(2) 0.038(2) 0.0140(17) 0.0276(18) 0.0068(18)
C30 0.0328(16) 0.064(2) 0.045(2) 0.036(2) 0.0043(15) -0.0046(16)
C31 0.0394(18) 0.049(2) 0.062(2) 0.038(2) 0.0029(17) -0.0026(16)
C33 0.050(2) 0.099(4) 0.071(3) 0.057(3) 0.018(2) -0.004(2)
C34 0.063(3) 0.078(3) 0.077(3) 0.041(3) 0.006(2) 0.009(3)
Cl3A 0.130(3) 0.0668(19) 0.0629(9) 0.0086(11) -0.0135(13) 0.0246(15)
Cl4A 0.152(3) 0.0768(14) 0.0680(19) 0.0168(14) 0.039(2) 0.0372(17)

loop_
_atom_type_symbol
_atom_type_description
_atom_type_scat_dispersion_real
_atom_type_scat_dispersion_imag
_atom_type_scat_source
C C 0.0181 0.0091 'International Tables Vol C Tables 4.2.6.8 and 6.1.1.4'
H H 0.0000 0.0000 'International Tables Vol C Tables 4.2.6.8 and 6.1.1.4'
N N 0.0311 0.0180 'International Tables Vol C Tables 4.2.6.8 and 6.1.1.4'
O O 0.0492 0.0322 'International Tables Vol C Tables 4.2.6.8 and 6.1.1.4'
S S 0.3331 0.5567 'International Tables Vol C Tables 4.2.6.8 and 6.1.1.4'
Cl Cl 0.3639 0.7018 'International Tables Vol C Tables 4.2.6.8 and 6.1.1.4'
Re Re -5.2083 5.8923 'International Tables Vol C Tables 4.2.6.8 and 6.1.1.4'

loop_
_geom_angle_atom_site_label_1
_geom_angle_atom_site_label_2
_geom_angle_atom_site_label_3
_geom_angle
O9 Re1 N1 80.27(9)
C9 Re1 N1 73.96(10)
C9 Re1 O9 85.47(9)
C2 Re1 N1 95.33(12)
C2 Re1 O9 89.59(11)
C2 Re1 C9 168.81(13)
C3 Re1 N1 96.42(13)
C3 Re1 O9 176.37(13)
C3 Re1 C9 95.07(13)
C3 Re1 C2 89.24(15)
C3 Re1 C1 85.79(16)
C1 Re1 N1 173.27(12)
C1 Re1 O9 97.67(12)
C1 Re1 C9 99.55(13)
C1 Re1 C2 91.05(14)
O9 S2 C27 105.52(14)
O8 S2 O9 109.99(15)
O8 S2 O7 115.25(18)
O8 S2 C27 107.24(15)
O7 S2 O9 111.70(14)
O7 S2 C27 106.53(17)
C4 N1 Re1 118.05(19)
C4 N1 C8 117.3(3)
C8 N1 Re1 124.7(2)
S2 O9 Re1 127.94(12)
C19 O6 C20 116.5(3)
C9 N2 C10 111.5(2)
C9 N2 C4 118.4(2)
C10 N2 C4 130.1(3)
C9 N3 C15 111.5(2)
C9 N3 C16 124.6(3)
C15 N3 C16 123.9(2)
C17 N4 C18 121.1(3)
N2 C9 Re1 116.38(19)
N3 C9 Re1 138.4(2)
N3 C9 N2 105.1(2)
O2 C2 Re1 177.8(3)
C10 C15 N3 106.9(3)
C14 C15 N3 129.9(3)
C14 C15 C10 123.2(3)
C28 C27 S2 119.9(2)
C28 C27 C32 120.5(3)
C32 C27 S2 119.6(3)
C15 C10 N2 105.0(3)
C11 C10 N2 134.8(3)
C11 C10 C15 120.1(3)
C29 C28 C27 119.7(3)
N3 C16 C17 111.2(2)
N4 C17 C16 113.9(3)
O4 C17 N4 124.3(3)
O4 C17 C16 121.8(3)
N1 C4 N2 113.0(3)
N1 C4 C5 123.1(3)
C5 C4 N2 123.9(3)
C12 C11 C10 116.9(3)
C4 C5 C6 118.5(3)
C31 C32 C27 119.0(3)
C26 C21 C20 119.7(3)
C22 C21 C26 118.6(3)
C22 C21 C20 121.7(3)
O6 C19 C18 109.4(3)
O5 C19 O6 124.7(3)
O5 C19 C18 125.9(3)
N4 C18 C19 112.2(3)
N1 C8 C7 123.0(3)
O3 C3 Re1 177.6(3)
O1 C1 Re1 176.9(3)
C28 C29 C30 120.9(4)
C22 C23 C24 119.9(3)
C15 C14 C13 116.1(3)
C25 C26 C21 121.1(3)
O6 C20 C21 112.5(3)
C23 C22 C21 120.8(3)
C8 C7 C6 118.4(3)
C5 C6 C7 119.6(3)
C12 C13 C14 121.3(3)
C23 C24 C25 119.7(4)
C26 C25 C24 119.9(4)
C13 C12 C11 122.3(3)
C29 C30 C33 120.9(4)
C31 C30 C29 118.4(3)
C31 C30 C33 120.6(4)
C32 C31 C30 121.4(3)
Cl1 C34 Cl2 113.8(3)
Cl3A C34 Cl4A 100.3(9)

loop_
_geom_bond_atom_site_label_1
_geom_bond_atom_site_label_2
_geom_bond_distance
Re1 N1 2.194(3)
Re1 O9 2.187(2)
Re1 C9 2.118(3)
Re1 C2 1.979(3)
Re1 C3 1.906(3)
Re1 C1 1.917(3)
S2 O9 1.486(2)
S2 O8 1.441(3)
S2 O7 1.448(3)
S2 C27 1.770(3)
Cl1 C34 1.737(6)
Cl2 C34 1.739(6)
N1 C4 1.343(4)
N1 C8 1.352(4)
O6 C19 1.338(4)
O6 C20 1.457(4)
N2 C9 1.376(4)
N2 C10 1.409(4)
N2 C4 1.414(4)
N3 C9 1.347(4)
N3 C15 1.402(4)
N3 C16 1.450(4)
N4 C17 1.330(4)
N4 C18 1.442(4)
O5 C19 1.194(4)
O4 C17 1.219(4)
O2 C2 1.135(4)
O1 C1 1.151(4)
O3 C3 1.141(4)
C15 C10 1.390(4)
C15 C14 1.384(4)
C27 C28 1.387(5)
C27 C32 1.388(4)
C10 C11 1.389(4)
C28 C29 1.379(5)
C16 C17 1.524(4)
C4 C5 1.374(4)
C11 C12 1.385(5)
C5 C6 1.379(5)
C32 C31 1.386(5)
C21 C26 1.391(5)
C21 C20 1.499(5)
C21 C22 1.389(5)
C19 C18 1.507(4)
C8 C7 1.373(5)
C29 C30 1.394(5)
C23 C22 1.377(5)
C23 C24 1.387(6)
C14 C13 1.385(5)
C26 C25 1.367(5)
C7 C6 1.381(5)
C13 C12 1.384(6)
C24 C25 1.392(5)
C30 C31 1.388(6)
C30 C33 1.506(5)
C34 Cl3A 1.731(14)
C34 Cl4A 1.790(13)
